data_7712804
loop_
_publ_author_name
'Katzenmayer, Markus'
'Kracht, Felix'
'Maichle-Moessmer, Caecilia'
'Anwander, Reiner'

_publ_section_title
;
 Potential precursors for terminal ytterbium(II) imide complexes bearing
 the tris(3-tert-butyl-5-methylpyrazolyl)hydroborato ligand
;
_journal_name_full 'Dalton Transactions'
_journal_paper_doi 10.1039/D3DT00861D
_journal_year 2023
_chemical_formula_sum 'C50.5 H86 B2 Eu N12'
_chemical_formula_weight 1034.89
_chemical_properties_physical Air-sensitive,Moisture-sensitive
_space_group_crystal_system monoclinic
_space_group_IT_number 14
_space_group_name_Hall '-P 2yn'
_space_group_name_H-M_alt 'P 1 21/n 1'
_atom_sites_solution_hydrogens mixed
_audit_creation_method SHELXL-2018/3
_audit_update_record
;
2023-03-20 deposited with the CCDC.	2023-04-18 downloaded from the CCDC.
;
_cell_angle_alpha 90
_cell_angle_beta 92.761(12)
_cell_angle_gamma 90
_cell_formula_units_Z 4
_cell_length_a 12.110(9)
_cell_length_b 25.76(2)
_cell_length_c 17.757(12)
_cell_measurement_reflns_used 590
_cell_measurement_temperature 100(2)
_cell_measurement_theta_max 21.88
_cell_measurement_theta_min 1.398
_cell_volume 5533(7)
_computing_cell_refinement 'SAINT V8.40B (Bruker Nano, Inc., 2019)'
_computing_data_collection 'APEX3 v2019.11-0'
_computing_data_reduction 'SAINT V8.40B (Bruker Nano, Inc., 2019)'
_computing_structure_refinement 'SHELXL-2018/3 (Sheldrick, 2018)'
_computing_structure_solution 'SHELXT 2018/2 (Sheldrick, 2018)'
_diffrn_ambient_temperature 100(2)
_diffrn_measured_fraction_theta_full 1.000
_diffrn_measured_fraction_theta_max 0.991
_diffrn_measurement_device_type 'Bruker APEX II DUO'
_diffrn_measurement_method 'omega scans'
_diffrn_radiation_type MoK\a
_diffrn_radiation_wavelength 0.71073
_diffrn_reflns_av_R_equivalents 0.1374
_diffrn_reflns_av_unetI/netI 0.0918
_diffrn_reflns_Laue_measured_fraction_full 1.000
_diffrn_reflns_Laue_measured_fraction_max 0.991
_diffrn_reflns_limit_h_max 16
_diffrn_reflns_limit_h_min -16
_diffrn_reflns_limit_k_max 34
_diffrn_reflns_limit_k_min -34
_diffrn_reflns_limit_l_max 23
_diffrn_reflns_limit_l_min -23
_diffrn_reflns_number 82682
_diffrn_reflns_point_group_measured_fraction_full 1.000
_diffrn_reflns_point_group_measured_fraction_max 0.991
_diffrn_reflns_theta_full 25.242
_diffrn_reflns_theta_max 28.386
_diffrn_reflns_theta_min 1.394
_diffrn_source 'ImuS-focus sealed tube'
_exptl_absorpt_coefficient_mu 1.177
_exptl_absorpt_correction_type multi-scan
_exptl_absorpt_process_details 'sadabs V2012/1 (Bruker AXS Inc.)'
_exptl_crystal_colour yellow
_exptl_crystal_density_diffrn 1.242
_exptl_crystal_description plate
_exptl_crystal_F_000 2184
_exptl_crystal_size_max 0.321
_exptl_crystal_size_mid 0.129
_exptl_crystal_size_min 0.047
_exptl_transmission_factor_max 0.7457
_exptl_transmission_factor_min 0.5296
_refine_diff_density_max 2.166
_refine_diff_density_min -1.204
_refine_diff_density_rms 0.121
_refine_ls_extinction_method none
_refine_ls_goodness_of_fit_ref 1.011
_refine_ls_hydrogen_treatment mixed
_refine_ls_matrix_type full
_refine_ls_number_parameters 652
_refine_ls_number_reflns 13753
_refine_ls_number_restraints 125
_refine_ls_restrained_S_all 1.035
_refine_ls_R_factor_all 0.0972
_refine_ls_R_factor_gt 0.0511
_refine_ls_shift/su_max 0.001
_refine_ls_shift/su_mean 0.000
_refine_ls_structure_factor_coef Fsqd
_refine_ls_weighting_details 'w=1/[\s^2^(Fo^2^)+(0.0522P)^2^+3.2345P] where P=(Fo^2^+2Fc^2^)/3'
_refine_ls_weighting_scheme calc
_refine_ls_wR_factor_gt 0.1076
_refine_ls_wR_factor_ref 0.1274
_reflns_Friedel_coverage 0.000
_reflns_number_gt 8930
_reflns_number_total 13753
_reflns_threshold_expression 'I > 2\s(I)'
_cod_data_source_file d3dt00861d2.cif
_cod_data_source_block 5_mo_MK162_2_0m_a_CCDC1
_cod_original_cell_volume 5534(7)
_cod_original_sg_symbol_H-M 'P 21/n'
_cod_original_formula_sum 'C50.50 H86 B2 Eu N12'
_cod_database_code 7712804
_shelx_shelxl_version_number 2018/3
_shelx_space_group_comment
;
The symmetry employed for this shelxl refinement is uniquely defined
by the following loop, which should always be used as a source of
symmetry information in preference to the above space-group names.
They are only intended as comments.
;
_shelx_estimated_absorpt_t_min 0.704
_shelx_estimated_absorpt_t_max 0.947

loop_
_space_group_symop_operation_xyz
'x, y, z'
'-x+1/2, y+1/2, -z+1/2'
'-x, -y, -z'
'x-1/2, -y-1/2, z-1/2'

loop_
_atom_site_label
_atom_site_type_symbol
_atom_site_fract_x
_atom_site_fract_y
_atom_site_fract_z
_atom_site_U_iso_or_equiv
_atom_site_adp_type
_atom_site_occupancy
_atom_site_site_symmetry_order
_atom_site_calc_flag
_atom_site_refinement_flags_posn
_atom_site_refinement_flags_adp
_atom_site_refinement_flags_occupancy
_atom_site_disorder_assembly
_atom_site_disorder_group
C1 C 0.1476(4) 0.40724(17) 0.0880(2) 0.0244(9) Uani 1 1 d . . . . .
C2 C 0.1801(4) 0.4095(2) 0.0132(3) 0.0318(11) Uani 1 1 d . . . . .
H2 H 0.153778 0.432911 -0.024894 0.038 Uiso 1 1 calc R U . . .
C3 C 0.2573(4) 0.3713(2) 0.0064(3) 0.0298(10) Uani 1 1 d . . . . .
C4 C 0.0551(4) 0.43723(18) 0.1223(2) 0.0278(10) Uani 1 1 d . . . . .
C5 C -0.0550(4) 0.4155(2) 0.0887(3) 0.0341(11) Uani 1 1 d . . . . .
H5A H -0.057466 0.419505 0.033710 0.051 Uiso 1 1 calc R U . . .
H5B H -0.116637 0.434591 0.109345 0.051 Uiso 1 1 calc R U . . .
H5C H -0.060874 0.378659 0.101458 0.051 Uiso 1 1 calc R U . . .
C6 C 0.0570(4) 0.4306(2) 0.2077(3) 0.0350(12) Uani 1 1 d . . . . .
H6A H 0.046148 0.393932 0.219974 0.053 Uiso 1 1 calc R U . . .
H6B H -0.002436 0.451308 0.228249 0.053 Uiso 1 1 calc R U . . .
H6C H 0.128413 0.442338 0.229730 0.053 Uiso 1 1 calc R U . . .
C7 C 0.0634(5) 0.49487(19) 0.1029(3) 0.0405(13) Uani 1 1 d . . . . .
H7A H 0.062670 0.499056 0.048066 0.061 Uiso 1 1 calc R U . . .
H7B H 0.132447 0.509012 0.125553 0.061 Uiso 1 1 calc R U . . .
H7C H 0.000509 0.513481 0.122778 0.061 Uiso 1 1 calc R U . . .
C8 C 0.3189(5) 0.3557(2) -0.0620(3) 0.0447(14) Uani 1 1 d . . . . .
H8A H 0.302369 0.380368 -0.103024 0.067 Uiso 1 1 calc R U . . .
H8B H 0.295707 0.320789 -0.078141 0.067 Uiso 1 1 calc R U . . .
H8C H 0.398554 0.355722 -0.049361 0.067 Uiso 1 1 calc R U . . .
C9 C 0.5749(4) 0.33003(18) 0.2112(3) 0.0262(10) Uani 1 1 d . . . . .
C10 C 0.6284(4) 0.3011(2) 0.1569(3) 0.0317(11) Uani 1 1 d . . . . .
H10 H 0.705524 0.294681 0.155343 0.038 Uiso 1 1 calc R U . . .
C11 C 0.5478(4) 0.28397(18) 0.1068(3) 0.0272(10) Uani 1 1 d . . . . .
C12 C 0.6301(4) 0.35807(19) 0.2778(3) 0.0291(10) Uani 1 1 d . . . . .
C13 C 0.6969(4) 0.4039(2) 0.2473(3) 0.0425(13) Uani 1 1 d . . . . .
H13A H 0.753939 0.390633 0.215093 0.064 Uiso 1 1 calc R U . . .
H13B H 0.731976 0.423144 0.289695 0.064 Uiso 1 1 calc R U . . .
H13C H 0.647210 0.427079 0.217951 0.064 Uiso 1 1 calc R U . . .
C14 C 0.7092(4) 0.3216(2) 0.3216(3) 0.0457(14) Uani 1 1 d . . . . .
H14A H 0.764127 0.308216 0.287799 0.069 Uiso 1 1 calc R U . . .
H14B H 0.667402 0.292642 0.341808 0.069 Uiso 1 1 calc R U . . .
H14C H 0.746699 0.340659 0.363158 0.069 Uiso 1 1 calc R U . . .
C15 C 0.5455(4) 0.3793(2) 0.3316(3) 0.0325(11) Uani 1 1 d . . . . .
H15A H 0.496579 0.404082 0.304604 0.049 Uiso 1 1 calc R U . . .
H15B H 0.584407 0.396860 0.374070 0.049 Uiso 1 1 calc R U . . .
H15C H 0.501570 0.350606 0.350498 0.049 Uiso 1 1 calc R U . . .
C16 C 0.5614(4) 0.2504(2) 0.0381(3) 0.0403(13) Uani 1 1 d . . . . .
H16A H 0.525439 0.267226 -0.006136 0.061 Uiso 1 1 calc R U . . .
H16B H 0.527386 0.216485 0.045899 0.061 Uiso 1 1 calc R U . . .
H16C H 0.640294 0.245879 0.029911 0.061 Uiso 1 1 calc R U . . .
C17 C 0.1272(4) 0.23049(17) 0.2023(2) 0.0244(9) Uani 1 1 d . . . . .
C18 C 0.1461(4) 0.19032(18) 0.1518(2) 0.0268(10) Uani 1 1 d . . . . .
H18 H 0.109847 0.157624 0.149010 0.032 Uiso 1 1 calc R U . . .
C19 C 0.2280(4) 0.20769(18) 0.1070(2) 0.0266(10) Uani 1 1 d . . . . .
C20 C 0.0341(4) 0.23392(18) 0.2555(3) 0.0280(10) Uani 1 1 d . . . . .
C21 C -0.0743(4) 0.2398(2) 0.2070(3) 0.0427(13) Uani 1 1 d . . . . .
H21A H -0.073996 0.273135 0.180381 0.064 Uiso 1 1 calc R U . . .
H21B H -0.137297 0.238605 0.239564 0.064 Uiso 1 1 calc R U . . .
H21C H -0.080353 0.211466 0.170251 0.064 Uiso 1 1 calc R U . . .
C22 C 0.0278(5) 0.1839(2) 0.3021(3) 0.0442(14) Uani 1 1 d . . . . .
H22A H 0.012144 0.154481 0.268395 0.066 Uiso 1 1 calc R U . . .
H22B H -0.031221 0.187157 0.337696 0.066 Uiso 1 1 calc R U . . .
H22C H 0.098557 0.178270 0.330106 0.066 Uiso 1 1 calc R U . . .
C23 C 0.0464(4) 0.28075(19) 0.3087(3) 0.0317(11) Uani 1 1 d . . . . .
H23A H 0.049339 0.312706 0.278969 0.048 Uiso 1 1 calc R U . . .
H23B H 0.114682 0.277266 0.340253 0.048 Uiso 1 1 calc R U . . .
H23C H -0.017000 0.282169 0.340955 0.048 Uiso 1 1 calc R U . . .
C24 C 0.2747(4) 0.1801(2) 0.0415(3) 0.0390(12) Uani 1 1 d . . . . .
H24A H 0.239478 0.146047 0.035231 0.059 Uiso 1 1 calc R U . . .
H24B H 0.354586 0.175591 0.050701 0.059 Uiso 1 1 calc R U . . .
H24C H 0.260748 0.200673 -0.004459 0.059 Uiso 1 1 calc R U . . .
C25 C 0.3364(4) 0.49621(18) 0.3143(2) 0.0245(9) Uani 1 1 d . . . . .
C26 C 0.3193(4) 0.52557(18) 0.3797(3) 0.0294(11) Uani 1 1 d . . . . .
H26 H 0.335134 0.561359 0.387332 0.035 Uiso 1 1 calc R U . . .
C27 C 0.2750(4) 0.49197(18) 0.4303(3) 0.0274(10) Uani 1 1 d . . . . .
C28 C 0.3847(4) 0.51553(18) 0.2423(3) 0.0258(10) Uani 1 1 d . . . . .
C29 C 0.3838(4) 0.47350(18) 0.1811(3) 0.0297(10) Uani 1 1 d . . . . .
H29A H 0.307753 0.461644 0.170353 0.044 Uiso 1 1 calc R U . . .
H29B H 0.429512 0.444155 0.198829 0.044 Uiso 1 1 calc R U . . .
H29C H 0.413445 0.487833 0.135160 0.044 Uiso 1 1 calc R U . . .
C30 C 0.5045(4) 0.5333(2) 0.2609(3) 0.0346(12) Uani 1 1 d . . . . .
H30A H 0.536823 0.546315 0.215004 0.052 Uiso 1 1 calc R U . . .
H30B H 0.548118 0.503858 0.280710 0.052 Uiso 1 1 calc R U . . .
H30C H 0.504585 0.560965 0.298728 0.052 Uiso 1 1 calc R U . . .
C31 C 0.3159(4) 0.56225(18) 0.2134(3) 0.0334(11) Uani 1 1 d . . . . .
H31A H 0.345406 0.575054 0.166416 0.050 Uiso 1 1 calc R U . . .
H31B H 0.319662 0.589910 0.251303 0.050 Uiso 1 1 calc R U . . .
H31C H 0.238794 0.551573 0.203991 0.050 Uiso 1 1 calc R U . . .
C32 C 0.2417(4) 0.50370(18) 0.5090(2) 0.0293(10) Uani 1 1 d . . . . .
H32A H 0.256477 0.540322 0.520525 0.044 Uiso 1 1 calc R U . . .
H32B H 0.284281 0.481794 0.544953 0.044 Uiso 1 1 calc R U . . .
H32C H 0.162655 0.496643 0.512784 0.044 Uiso 1 1 calc R U . . .
C33 C 0.3904(4) 0.27480(18) 0.4303(2) 0.0266(10) Uani 1 1 d . . . . .
C34 C 0.4482(4) 0.30247(18) 0.4872(3) 0.0291(10) Uani 1 1 d . . . . .
H34 H 0.508849 0.290242 0.518216 0.035 Uiso 1 1 calc R U . . .
C35 C 0.4004(4) 0.35077(19) 0.4899(2) 0.0273(10) Uani 1 1 d . . . . .
C36 C 0.4078(4) 0.21934(19) 0.4052(3) 0.0322(11) Uani 1 1 d . . . . .
C37 C 0.3940(5) 0.2149(2) 0.3191(3) 0.0481(15) Uani 1 1 d . . . . .
H37A H 0.447719 0.237516 0.295829 0.072 Uiso 1 1 calc R U . . .
H37B H 0.318959 0.225409 0.302572 0.072 Uiso 1 1 calc R U . . .
H37C H 0.406519 0.178852 0.304001 0.072 Uiso 1 1 calc R U . . .
C38 C 0.5219(5) 0.1999(2) 0.4318(3) 0.0477(15) Uani 1 1 d . . . . .
H38A H 0.530551 0.163706 0.416132 0.072 Uiso 1 1 calc R U . . .
H38B H 0.529788 0.202204 0.486834 0.072 Uiso 1 1 calc R U . . .
H38C H 0.578656 0.221289 0.409400 0.072 Uiso 1 1 calc R U . . .
C39 C 0.3190(5) 0.1853(2) 0.4403(4) 0.0505(15) Uani 1 1 d . . . . .
H39A H 0.245399 0.198877 0.425878 0.076 Uiso 1 1 calc R U . . .
H39B H 0.329844 0.185742 0.495361 0.076 Uiso 1 1 calc R U . . .
H39C H 0.325239 0.149545 0.422036 0.076 Uiso 1 1 calc R U . . .
C40 C 0.4329(4) 0.39688(19) 0.5370(3) 0.0344(12) Uani 1 1 d . . . . .
H40A H 0.438417 0.427461 0.504608 0.052 Uiso 1 1 calc R U . . .
H40B H 0.504567 0.390345 0.563277 0.052 Uiso 1 1 calc R U . . .
H40C H 0.376947 0.403039 0.574096 0.052 Uiso 1 1 calc R U . . .
C41 C 0.0892(4) 0.40135(17) 0.5992(2) 0.0236(9) Uani 1 1 d . . . . .
C42 C -0.0015(4) 0.41686(18) 0.5513(2) 0.0260(10) Uani 1 1 d . . . . .
H42 H -0.072228 0.428109 0.565582 0.031 Uiso 1 1 calc R U . . .
C43 C 0.0350(4) 0.41207(18) 0.4795(2) 0.0249(10) Uani 1 1 d . . . . .
C44 C 0.0981(4) 0.40015(19) 0.6853(2) 0.0296(10) Uani 1 1 d . . . . .
C45 C 0.1818(5) 0.4416(3) 0.7132(3) 0.0550(17) Uani 1 1 d . . . . .
H45A H 0.253703 0.434542 0.692317 0.083 Uiso 1 1 calc R U . . .
H45B H 0.189241 0.440644 0.768402 0.083 Uiso 1 1 calc R U . . .
H45C H 0.155740 0.475957 0.696756 0.083 Uiso 1 1 calc R U . . .
C46 C 0.1370(5) 0.3464(2) 0.7107(3) 0.0485(15) Uani 1 1 d . . . . .
H46A H 0.080874 0.320558 0.695230 0.073 Uiso 1 1 calc R U . . .
H46B H 0.148388 0.345872 0.765699 0.073 Uiso 1 1 calc R U . . .
H46C H 0.206613 0.338058 0.687484 0.073 Uiso 1 1 calc R U . . .
C47 C -0.0137(4) 0.4120(2) 0.7166(3) 0.0357(12) Uani 1 1 d . . . . .
H47A H -0.037038 0.447022 0.701217 0.054 Uiso 1 1 calc R U . . .
H47B H -0.007972 0.409954 0.771727 0.054 Uiso 1 1 calc R U . . .
H47C H -0.068244 0.386697 0.696959 0.054 Uiso 1 1 calc R U . . .
C48 C -0.0223(4) 0.4229(2) 0.4043(3) 0.0351(12) Uani 1 1 d . . . . .
H48A H 0.009784 0.453924 0.382153 0.053 Uiso 1 1 calc R U . . .
H48B H -0.101277 0.428640 0.410954 0.053 Uiso 1 1 calc R U . . .
H48C H -0.012961 0.393170 0.370789 0.053 Uiso 1 1 calc R U . . .
B1 B 0.3336(4) 0.2945(2) 0.0888(3) 0.0271(11) Uani 1 1 d . . . . .
H1 H 0.349(3) 0.2774(16) 0.031(3) 0.024(12) Uiso 1 1 d . . . . .
B2 B 0.2206(4) 0.39073(19) 0.4206(3) 0.0205(10) Uani 1 1 d . . . . .
H2B H 0.169(3) 0.3752(15) 0.368(2) 0.015(10) Uiso 1 1 d . . . . .
Eu1 Eu 0.28426(2) 0.35087(2) 0.26196(2) 0.02146(7) Uani 1 1 d . . . . .
N1 N 0.2719(3) 0.34725(14) 0.07368(19) 0.0236(8) Uani 1 1 d . . . . .
N2 N 0.2042(3) 0.37010(14) 0.1253(2) 0.0240(8) Uani 1 1 d . . . . .
N3 N 0.4492(3) 0.30179(15) 0.1292(2) 0.0246(8) Uani 1 1 d . . . . .
N4 N 0.4658(3) 0.33048(15) 0.1953(2) 0.0256(8) Uani 1 1 d . . . . .
N5 N 0.2587(3) 0.25601(14) 0.13065(19) 0.0237(8) Uani 1 1 d . . . . .
N6 N 0.1960(3) 0.27023(14) 0.19068(19) 0.0227(8) Uani 1 1 d . . . . .
N7 N 0.2654(3) 0.44480(14) 0.39681(19) 0.0226(8) Uani 1 1 d . . . . .
N8 N 0.3031(3) 0.44691(14) 0.32459(19) 0.0224(8) Uani 1 1 d . . . . .
N9 N 0.3151(3) 0.35165(14) 0.43707(19) 0.0211(7) Uani 1 1 d . . . . .
N10 N 0.3110(3) 0.30453(14) 0.3987(2) 0.0250(8) Uani 1 1 d . . . . .
N11 N 0.1418(3) 0.39561(14) 0.48530(19) 0.0222(8) Uani 1 1 d . . . . .
N12 N 0.1764(3) 0.38887(14) 0.55948(19) 0.0238(8) Uani 1 1 d . . . . .
C60 C 0.3898(10) 0.5836(4) -0.0252(7) 0.042(2) Uani 0.493(8) 1 d D U P A 1
H60A H 0.443486 0.599244 -0.057963 0.063 Uiso 0.493(8) 1 calc R U P A 1
H60B H 0.404220 0.595785 0.026663 0.063 Uiso 0.493(8) 1 calc R U P A 1
H60C H 0.314876 0.593647 -0.042669 0.063 Uiso 0.493(8) 1 calc R U P A 1
C61 C 0.4002(7) 0.5265(4) -0.0275(6) 0.0404(16) Uani 0.493(8) 1 d D U P A 1
H61A H 0.338673 0.512193 0.000830 0.048 Uiso 0.493(8) 1 calc R U P A 1
H61B H 0.386579 0.515938 -0.080690 0.048 Uiso 0.493(8) 1 calc R U P A 1
C60A C 0.3682(8) 0.5583(5) -0.0270(7) 0.045(2) Uani 0.507(8) 1 d D U P A 2
H60D H 0.361563 0.545910 -0.079154 0.067 Uiso 0.507(8) 1 calc R U P A 2
H60E H 0.347575 0.595077 -0.025364 0.067 Uiso 0.507(8) 1 calc R U P A 2
H60F H 0.318869 0.538150 0.003999 0.067 Uiso 0.507(8) 1 calc R U P A 2
C61A C 0.4813(8) 0.5521(3) 0.0021(6) 0.0427(16) Uani 0.507(8) 1 d D U P A 2
H61C H 0.532995 0.570895 -0.029846 0.051 Uiso 0.507(8) 1 calc R U P A 2
H61D H 0.490382 0.565436 0.054324 0.4(2) Uiso 0.507(8) 1 calc R . P A 2
C62 C 0.500000 0.500000 0.000000 0.0327(12) Uani 1 2 d DS U P . .
H62A H 0.4201(11) 0.4900(6) 0.0250(14) 0.049 Uiso 0.5 1 d D U P . .
H62B H 0.502(2) 0.5013(5) 0.0622(7) 0.049 Uiso 0.5 1 d D U P . .

loop_
_atom_site_aniso_label
_atom_site_aniso_U_11
_atom_site_aniso_U_22
_atom_site_aniso_U_33
_atom_site_aniso_U_23
_atom_site_aniso_U_13
_atom_site_aniso_U_12
C1 0.029(2) 0.025(2) 0.018(2) -0.0003(18) -0.0054(18) -0.0049(19)
C2 0.035(3) 0.040(3) 0.020(2) 0.009(2) -0.003(2) 0.001(2)
C3 0.031(2) 0.040(3) 0.017(2) 0.002(2) 0.0006(19) -0.001(2)
C4 0.033(2) 0.031(3) 0.019(2) -0.0009(19) -0.0054(19) 0.003(2)
C5 0.028(2) 0.045(3) 0.029(3) 0.000(2) 0.002(2) 0.005(2)
C6 0.039(3) 0.047(3) 0.018(2) -0.002(2) -0.006(2) 0.014(2)
C7 0.052(3) 0.032(3) 0.035(3) -0.002(2) -0.014(3) 0.002(2)
C8 0.048(3) 0.065(4) 0.022(2) 0.012(3) 0.012(2) 0.019(3)
C9 0.021(2) 0.034(2) 0.023(2) 0.004(2) 0.0035(18) 0.0012(19)
C10 0.025(2) 0.046(3) 0.025(2) -0.003(2) 0.007(2) 0.004(2)
C11 0.024(2) 0.034(3) 0.024(2) -0.001(2) 0.0048(19) 0.003(2)
C12 0.023(2) 0.043(3) 0.022(2) -0.001(2) 0.0024(18) 0.003(2)
C13 0.033(3) 0.056(4) 0.039(3) -0.007(3) 0.002(2) -0.010(3)
C14 0.041(3) 0.066(4) 0.029(3) -0.003(3) -0.010(2) 0.020(3)
C15 0.030(3) 0.045(3) 0.022(2) -0.002(2) 0.002(2) 0.002(2)
C16 0.034(3) 0.048(3) 0.040(3) -0.015(3) 0.009(2) 0.007(2)
C17 0.026(2) 0.025(2) 0.022(2) 0.0025(18) 0.0017(18) -0.0021(19)
C18 0.034(2) 0.024(2) 0.023(2) -0.0037(19) 0.001(2) -0.003(2)
C19 0.031(2) 0.030(3) 0.019(2) -0.0014(19) -0.0015(19) 0.003(2)
C20 0.029(2) 0.031(3) 0.024(2) -0.004(2) 0.006(2) -0.003(2)
C21 0.025(2) 0.058(4) 0.044(3) -0.015(3) 0.000(2) 0.003(2)
C22 0.059(4) 0.037(3) 0.039(3) 0.001(2) 0.024(3) -0.004(3)
C23 0.032(3) 0.038(3) 0.026(2) -0.007(2) 0.008(2) -0.002(2)
C24 0.046(3) 0.034(3) 0.038(3) -0.009(2) 0.013(3) 0.000(2)
C25 0.025(2) 0.031(3) 0.017(2) -0.0008(18) -0.0005(18) -0.0009(19)
C26 0.039(3) 0.027(2) 0.023(2) -0.0047(19) 0.005(2) -0.005(2)
C27 0.027(2) 0.030(3) 0.024(2) -0.006(2) 0.0000(19) -0.001(2)
C28 0.027(2) 0.028(2) 0.022(2) -0.0009(19) 0.0051(19) -0.0001(19)
C29 0.036(3) 0.032(3) 0.021(2) -0.001(2) 0.005(2) -0.004(2)
C30 0.035(3) 0.044(3) 0.026(3) -0.002(2) 0.005(2) -0.006(2)
C31 0.038(3) 0.033(3) 0.029(3) 0.000(2) 0.003(2) -0.002(2)
C32 0.041(3) 0.031(3) 0.016(2) -0.0053(19) 0.004(2) -0.002(2)
C33 0.029(2) 0.031(3) 0.020(2) 0.0041(19) 0.0018(19) 0.008(2)
C34 0.030(2) 0.038(3) 0.019(2) 0.001(2) -0.0019(19) 0.007(2)
C35 0.026(2) 0.039(3) 0.017(2) 0.001(2) -0.0010(17) 0.004(2)
C36 0.037(3) 0.035(3) 0.025(2) 0.000(2) 0.002(2) 0.013(2)
C37 0.072(4) 0.036(3) 0.035(3) -0.005(2) -0.006(3) 0.025(3)
C38 0.050(3) 0.048(3) 0.045(3) 0.004(3) -0.001(3) 0.022(3)
C39 0.052(4) 0.037(3) 0.063(4) 0.005(3) 0.005(3) 0.008(3)
C40 0.030(2) 0.044(3) 0.028(3) -0.011(2) -0.008(2) 0.006(2)
C41 0.031(2) 0.025(2) 0.015(2) 0.0008(17) 0.0025(18) -0.0025(19)
C42 0.022(2) 0.035(3) 0.021(2) -0.0048(19) 0.0029(18) 0.0030(19)
C43 0.024(2) 0.033(3) 0.018(2) -0.0026(19) 0.0028(18) 0.0028(19)
C44 0.035(3) 0.038(3) 0.016(2) -0.0001(19) 0.0049(19) -0.002(2)
C45 0.058(4) 0.089(5) 0.018(2) -0.011(3) -0.002(3) -0.023(4)
C46 0.067(4) 0.058(4) 0.021(2) 0.010(3) 0.010(2) 0.024(3)
C47 0.044(3) 0.044(3) 0.020(2) 0.003(2) 0.009(2) 0.005(2)
C48 0.031(3) 0.055(3) 0.018(2) -0.006(2) -0.003(2) 0.013(2)
B1 0.025(3) 0.039(3) 0.017(2) 0.000(2) 0.004(2) 0.000(2)
B2 0.021(2) 0.027(3) 0.013(2) -0.0011(19) 0.0013(19) 0.004(2)
Eu1 0.02425(11) 0.02702(12) 0.01316(10) -0.00120(10) 0.00127(7) 0.00111(11)
N1 0.0266(18) 0.030(2) 0.0137(17) 0.0007(16) 0.0003(14) 0.0016(17)
N2 0.027(2) 0.027(2) 0.0178(18) -0.0019(15) 0.0005(16) 0.0021(16)
N3 0.0239(19) 0.034(2) 0.0159(18) -0.0030(16) 0.0033(15) -0.0007(16)
N4 0.0256(19) 0.034(2) 0.0176(18) -0.0037(16) 0.0021(16) -0.0009(17)
N5 0.0270(19) 0.031(2) 0.0129(17) -0.0016(15) 0.0019(15) 0.0022(16)
N6 0.0261(19) 0.027(2) 0.0155(18) -0.0017(15) 0.0050(15) 0.0006(16)
N7 0.0275(19) 0.0258(19) 0.0149(17) -0.0006(15) 0.0045(15) 0.0004(16)
N8 0.0241(18) 0.030(2) 0.0131(17) -0.0004(15) 0.0044(14) 0.0008(16)
N9 0.0224(17) 0.0243(18) 0.0165(17) -0.0007(16) 0.0003(14) 0.0019(16)
N10 0.029(2) 0.028(2) 0.0178(18) -0.0005(16) 0.0026(16) 0.0017(16)
N11 0.0253(19) 0.027(2) 0.0141(17) -0.0002(15) -0.0021(15) -0.0003(16)
N12 0.0262(19) 0.032(2) 0.0134(17) 0.0003(15) -0.0001(15) 0.0001(16)
C60 0.043(3) 0.042(2) 0.042(3) 0.0009(17) 0.0002(19) -0.0004(16)
C61 0.0401(18) 0.0409(18) 0.0400(19) 0.0005(10) 0.0017(10) 0.0006(9)
C60A 0.045(2) 0.045(3) 0.045(3) 0.0012(19) 0.0013(17) 0.0033(17)
C61A 0.0432(18) 0.0425(16) 0.0425(19) 0.0001(10) 0.0026(10) -0.0003(9)
C62 0.0316(14) 0.0369(14) 0.0297(15) 0.0008(9) 0.0031(9) -0.0029(9)

loop_
_atom_type_symbol
_atom_type_description
_atom_type_scat_dispersion_real
_atom_type_scat_dispersion_imag
_atom_type_scat_source
C C 0.0033 0.0016 'International Tables Vol C Tables 4.2.6.8 and 6.1.1.4'
H H 0.0000 0.0000 'International Tables Vol C Tables 4.2.6.8 and 6.1.1.4'
B B 0.0013 0.0007 'International Tables Vol C Tables 4.2.6.8 and 6.1.1.4'
Eu Eu -0.1578 3.6682 'International Tables Vol C Tables 4.2.6.8 and 6.1.1.4'
N N 0.0061 0.0033 'International Tables Vol C Tables 4.2.6.8 and 6.1.1.4'

loop_
_geom_angle_atom_site_label_1
_geom_angle_atom_site_label_2
_geom_angle_atom_site_label_3
_geom_angle
_geom_angle_site_symmetry_1
_geom_angle_site_symmetry_3
_geom_angle_publ_flag
N2 C1 C2 109.8(4) . . ?
N2 C1 C4 122.6(4) . . ?
C2 C1 C4 127.3(4) . . ?
C3 C2 C1 106.1(4) . . ?
N1 C3 C2 108.2(4) . . ?
N1 C3 C8 122.8(4) . . ?
C2 C3 C8 129.0(4) . . ?
C1 C4 C6 111.5(4) . . ?
C1 C4 C7 110.3(4) . . ?
C6 C4 C7 109.5(4) . . ?
C1 C4 C5 107.6(4) . . ?
C6 C4 C5 108.5(4) . . ?
C7 C4 C5 109.3(4) . . ?
N4 C9 C10 110.1(4) . . ?
N4 C9 C12 123.7(4) . . ?
C10 C9 C12 126.2(4) . . ?
C11 C10 C9 106.4(4) . . ?
N3 C11 C10 108.1(4) . . ?
N3 C11 C16 124.2(4) . . ?
C10 C11 C16 127.6(4) . . ?
C9 C12 C14 110.3(4) . . ?
C9 C12 C15 112.0(4) . . ?
C14 C12 C15 108.9(4) . . ?
C9 C12 C13 108.1(4) . . ?
C14 C12 C13 108.8(4) . . ?
C15 C12 C13 108.8(4) . . ?
N6 C17 C18 110.2(4) . . ?
N6 C17 C20 122.7(4) . . ?
C18 C17 C20 126.6(4) . . ?
C19 C18 C17 106.0(4) . . ?
N5 C19 C18 108.2(4) . . ?
N5 C19 C24 124.5(4) . . ?
C18 C19 C24 127.3(4) . . ?
C17 C20 C22 110.3(4) . . ?
C17 C20 C23 112.3(4) . . ?
C22 C20 C23 109.5(4) . . ?
C17 C20 C21 107.3(4) . . ?
C22 C20 C21 108.7(4) . . ?
C23 C20 C21 108.7(4) . . ?
N8 C25 C26 109.7(4) . . ?
N8 C25 C28 123.6(4) . . ?
C26 C25 C28 126.7(4) . . ?
C27 C26 C25 106.1(4) . . ?
N7 C27 C26 107.8(4) . . ?
N7 C27 C32 124.5(4) . . ?
C26 C27 C32 127.7(4) . . ?
C25 C28 C29 112.1(4) . . ?
C25 C28 C31 108.3(4) . . ?
C29 C28 C31 109.4(4) . . ?
C25 C28 C30 108.3(4) . . ?
C29 C28 C30 109.6(4) . . ?
C31 C28 C30 109.2(4) . . ?
N10 C33 C34 109.8(4) . . ?
N10 C33 C36 121.7(4) . . ?
C34 C33 C36 128.5(4) . . ?
C35 C34 C33 106.8(4) . . ?
N9 C35 C34 107.4(4) . . ?
N9 C35 C40 122.9(4) . . ?
C34 C35 C40 129.7(4) . . ?
C33 C36 C38 110.8(4) . . ?
C33 C36 C37 110.8(4) . . ?
C38 C36 C37 109.8(4) . . ?
C33 C36 C39 107.9(4) . . ?
C38 C36 C39 109.1(4) . . ?
C37 C36 C39 108.4(5) . . ?
N12 C41 C42 111.2(4) . . ?
N12 C41 C44 120.2(4) . . ?
C42 C41 C44 128.5(4) . . ?
C43 C42 C41 104.8(4) . . ?
N11 C43 C42 107.8(4) . . ?
N11 C43 C48 121.5(4) . . ?
C42 C43 C48 130.7(4) . . ?
C47 C44 C46 110.0(4) . . ?
C47 C44 C41 110.0(4) . . ?
C46 C44 C41 108.7(4) . . ?
C47 C44 C45 109.1(4) . . ?
C46 C44 C45 110.2(5) . . ?
C41 C44 C45 108.8(4) . . ?
N3 B1 N5 112.9(4) . . ?
N3 B1 N1 112.7(4) . . ?
N5 B1 N1 110.5(4) . . ?
N11 B2 N9 113.2(3) . . ?
N11 B2 N7 111.5(4) . . ?
N9 B2 N7 111.7(4) . . ?
N11 B2 Eu1 152.9(3) . . ?
N9 B2 Eu1 75.1(2) . . ?
N7 B2 Eu1 86.9(2) . . ?
N4 Eu1 N2 84.25(12) . . ?
N4 Eu1 N6 87.37(12) . . ?
N2 Eu1 N6 65.15(12) . . ?
N4 Eu1 N10 104.56(12) . . ?
N2 Eu1 N10 159.53(12) . . ?
N6 Eu1 N10 96.39(12) . . ?
N4 Eu1 N8 108.30(11) . . ?
N2 Eu1 N8 103.14(11) . . ?
N6 Eu1 N8 159.94(11) . . ?
N10 Eu1 N8 91.75(12) . . ?
N4 Eu1 N9 113.11(11) . . ?
N2 Eu1 N9 161.10(10) . . ?
N6 Eu1 N9 120.77(10) . . ?
N10 Eu1 N9 26.51(10) . . ?
N8 Eu1 N9 65.28(10) . . ?
N4 Eu1 B2 136.59(12) . . ?
N2 Eu1 B2 132.55(12) . . ?
N6 Eu1 B2 125.44(12) . . ?
N10 Eu1 B2 50.39(12) . . ?
N8 Eu1 B2 49.64(12) . . ?
N9 Eu1 B2 28.60(11) . . ?
C3 N1 N2 109.5(4) . . ?
C3 N1 B1 126.1(4) . . ?
N2 N1 B1 123.1(3) . . ?
C1 N2 N1 106.4(3) . . ?
C1 N2 Eu1 138.9(3) . . ?
N1 N2 Eu1 109.1(2) . . ?
C11 N3 N4 109.5(4) . . ?
C11 N3 B1 127.6(4) . . ?
N4 N3 B1 122.9(3) . . ?
C9 N4 N3 105.9(4) . . ?
C9 N4 Eu1 138.9(3) . . ?
N3 N4 Eu1 113.6(3) . . ?
C19 N5 N6 109.1(3) . . ?
C19 N5 B1 126.4(4) . . ?
N6 N5 B1 123.5(4) . . ?
C17 N6 N5 106.4(3) . . ?
C17 N6 Eu1 140.3(3) . . ?
N5 N6 Eu1 110.7(2) . . ?
C27 N7 N8 110.3(4) . . ?
C27 N7 B2 134.8(4) . . ?
N8 N7 B2 114.9(3) . . ?
C25 N8 N7 106.1(3) . . ?
C25 N8 Eu1 145.3(3) . . ?
N7 N8 Eu1 108.6(2) . . ?
C35 N9 N10 109.3(4) . . ?
C35 N9 B2 132.3(4) . . ?
N10 N9 B2 117.9(3) . . ?
C35 N9 Eu1 137.6(3) . . ?
N10 N9 Eu1 60.36(19) . . ?
B2 N9 Eu1 76.3(2) . . ?
C33 N10 N9 106.7(4) . . ?
C33 N10 Eu1 133.1(3) . . ?
N9 N10 Eu1 93.1(2) . . ?
C43 N11 N12 110.9(3) . . ?
C43 N11 B2 126.4(4) . . ?
N12 N11 B2 122.4(3) . . ?
C41 N12 N11 105.2(3) . . ?
C62 C61 C60 122.0(8) . . ?
C62 C61A C60A 104.7(8) . . ?
C61A C62 C61A 180.0(9) 3_665 . ?
C61 C62 C61 180.0(10) . 3_665 ?

loop_
_geom_bond_atom_site_label_1
_geom_bond_atom_site_label_2
_geom_bond_distance
_geom_bond_site_symmetry_2
_geom_bond_publ_flag
C1 N2 1.333(6) . ?
C1 C2 1.404(6) . ?
C1 C4 1.513(6) . ?
C2 C3 1.368(7) . ?
C3 N1 1.350(6) . ?
C3 C8 1.510(6) . ?
C4 C6 1.524(6) . ?
C4 C7 1.529(7) . ?
C4 C5 1.539(6) . ?
C9 N4 1.339(6) . ?
C9 C10 1.403(6) . ?
C9 C12 1.512(7) . ?
C10 C11 1.362(6) . ?
C11 N3 1.357(5) . ?
C11 C16 1.510(6) . ?
C12 C14 1.527(7) . ?
C12 C15 1.535(6) . ?
C12 C13 1.544(7) . ?
C17 N6 1.342(5) . ?
C17 C18 1.395(6) . ?
C17 C20 1.509(6) . ?
C18 C19 1.376(6) . ?
C19 N5 1.360(6) . ?
C19 C24 1.498(6) . ?
C20 C22 1.534(7) . ?
C20 C23 1.535(6) . ?
C20 C21 1.543(7) . ?
C25 N8 1.348(6) . ?
C25 C26 1.410(6) . ?
C25 C28 1.516(6) . ?
C26 C27 1.375(6) . ?
C27 N7 1.356(6) . ?
C27 C32 1.503(6) . ?
C28 C29 1.533(6) . ?
C28 C31 1.538(6) . ?
C28 C30 1.541(6) . ?
C33 N10 1.332(6) . ?
C33 C34 1.397(6) . ?
C33 C36 1.515(7) . ?
C34 C35 1.374(6) . ?
C35 N9 1.361(5) . ?
C35 C40 1.495(6) . ?
C36 C38 1.523(7) . ?
C36 C37 1.533(7) . ?
C36 C39 1.544(7) . ?
C41 N12 1.336(5) . ?
C41 C42 1.415(6) . ?
C41 C44 1.528(6) . ?
C42 C43 1.374(6) . ?
C43 N11 1.360(5) . ?
C43 C48 1.502(6) . ?
C44 C47 1.519(7) . ?
C44 C46 1.525(7) . ?
C44 C45 1.538(7) . ?
B1 N3 1.554(6) . ?
B1 N5 1.557(6) . ?
B1 N1 1.568(7) . ?
B2 N11 1.533(6) . ?
B2 N9 1.542(6) . ?
B2 N7 1.560(6) . ?
B2 Eu1 3.130(5) . ?
Eu1 N4 2.600(4) . ?
Eu1 N2 2.618(4) . ?
Eu1 N6 2.633(4) . ?
Eu1 N10 2.710(4) . ?
Eu1 N8 2.718(4) . ?
Eu1 N9 3.114(4) . ?
N1 N2 1.389(5) . ?
N3 N4 1.393(5) . ?
N5 N6 1.387(5) . ?
N7 N8 1.383(5) . ?
N9 N10 1.392(5) . ?
N11 N12 1.374(5) . ?
C60 C61 1.477(11) . ?
C61 C62 1.451(8) . ?
C60A C61A 1.450(11) . ?
C61A C62 1.363(7) . ?
